data_4076887
loop_
_publ_author_name
'Schulzke, Carola'
'Enright, Dave'
'Sugiyama, Hiroyasu'
'LeBlanc, Guy'
'Gambarotta, Sandro'
'Yap, Glenn P. A.'
'Thompson, Laurence K.'
'Wilson, David R.'
'Duchateau, Rob'

_publ_section_title
;
 The Unusual Stability of Homoleptic Di- and Tetravalent Chromium Alkyls
;
_journal_issue 18
_journal_name_full Organometallics
_journal_page_first 3810
_journal_paper_doi 10.1021/om020237z
_journal_volume 21
_journal_year 2002
_chemical_formula_sum 'C16 H44 Cr Si4'
_chemical_formula_weight 400.87
_chemical_name_systematic
; 
 ? 
;
_space_group_IT_number 15
_symmetry_cell_setting monoclinic
_symmetry_space_group_name_Hall '-C 2yc'
_symmetry_space_group_name_H-M 'C 1 2/c 1'
_atom_sites_solution_hydrogens geom
_atom_sites_solution_primary direct
_atom_sites_solution_secondary difmap
_audit_creation_method SHELXL-97
_cell_angle_alpha 90.00
_cell_angle_beta 116.2890(10)
_cell_angle_gamma 90.00
_cell_formula_units_Z 4
_cell_length_a 18.7133(18)
_cell_length_b 8.3575(8)
_cell_length_c 18.7599(18)
_cell_measurement_reflns_used 'reflections from 60 data frames'
_cell_measurement_temperature 203(2)
_cell_measurement_theta_max 28.29
_cell_measurement_theta_min 1.47
_cell_volume 2630.5(4)
_computing_cell_refinement 'Bruker SMART'
_computing_data_collection 'Bruker SMART'
_computing_data_reduction 'Bruker SHELXTL'
_computing_molecular_graphics 'Bruker SHELXTL'
_computing_publication_material 'Bruker SHELXTL'
_computing_structure_refinement 'SHELXL-97 (Sheldrick, 1997)'
_computing_structure_solution 'SHELXS-97 (Sheldrick, 1990)'
_diffrn_ambient_temperature 203(2)
_diffrn_measured_fraction_theta_full 1.000
_diffrn_measured_fraction_theta_max 1.000
_diffrn_measurement_method 'phi and omega scans'
_diffrn_radiation_monochromator graphite
_diffrn_radiation_source 'fine-focus sealed tube'
_diffrn_radiation_type MoK\a
_diffrn_radiation_wavelength 0.71073
_diffrn_reflns_av_R_equivalents 0.0921
_diffrn_reflns_av_sigmaI/netI 0.1220
_diffrn_reflns_limit_h_max 19
_diffrn_reflns_limit_h_min -22
_diffrn_reflns_limit_k_max 9
_diffrn_reflns_limit_k_min 0
_diffrn_reflns_limit_l_max 22
_diffrn_reflns_limit_l_min 0
_diffrn_reflns_number 7547
_diffrn_reflns_theta_full 25.00
_diffrn_reflns_theta_max 25.00
_diffrn_reflns_theta_min 2.42
_diffrn_standards_decay_% <1
_diffrn_standards_number '50 standard frames at start and end'
_exptl_absorpt_coefficient_mu 0.613
_exptl_absorpt_correction_T_max 0.928076
_exptl_absorpt_correction_T_min 0.649701
_exptl_absorpt_correction_type multi-scan
_exptl_absorpt_process_details 'Blessing,R., Acta Cryst. (1995) A51 33-38.'
_exptl_crystal_colour aubergine
_exptl_crystal_density_diffrn 1.012
_exptl_crystal_density_method 'not measured'
_exptl_crystal_description plate
_exptl_crystal_F_000 880
_exptl_crystal_size_max 0.18
_exptl_crystal_size_mid 0.15
_exptl_crystal_size_min 0.03
_refine_diff_density_max 0.388
_refine_diff_density_min -0.412
_refine_diff_density_rms 0.085
_refine_ls_extinction_method none
_refine_ls_goodness_of_fit_ref 1.053
_refine_ls_hydrogen_treatment mixed
_refine_ls_matrix_type full
_refine_ls_number_parameters 168
_refine_ls_number_reflns 2313
_refine_ls_number_restraints 0
_refine_ls_restrained_S_all 1.053
_refine_ls_R_factor_all 0.0972
_refine_ls_R_factor_gt 0.0904
_refine_ls_shift/su_max 0.005
_refine_ls_shift/su_mean 0.001
_refine_ls_structure_factor_coef Fsqd
_refine_ls_weighting_details 'calc w=1/[\s^2^(Fo^2^)+(0.0500P)^2^+60.0000P] where P=(Fo^2^+2Fc^2^)/3'
_refine_ls_weighting_scheme calc
_refine_ls_wR_factor_gt 0.2388
_refine_ls_wR_factor_ref 0.2420
_reflns_number_gt 2075
_reflns_number_total 2313
_reflns_threshold_expression >2sigma(I)
_cod_data_source_file om020237z.cif
_cod_data_source_block sg412
_cod_original_sg_symbol_H-M C2/c
_cod_database_code 4076887

loop_
_symmetry_equiv_pos_as_xyz
'x, y, z'
'-x, y, -z+1/2'
'x+1/2, y+1/2, z'
'-x+1/2, y+1/2, -z+1/2'
'-x, -y, -z'
'x, -y, z-1/2'
'-x+1/2, -y+1/2, -z'
'x+1/2, -y+1/2, z-1/2'

loop_
_atom_site_label
_atom_site_type_symbol
_atom_site_fract_x
_atom_site_fract_y
_atom_site_fract_z
_atom_site_U_iso_or_equiv
_atom_site_adp_type
_atom_site_occupancy
_atom_site_symmetry_multiplicity
_atom_site_calc_flag
_atom_site_refinement_flags
_atom_site_disorder_assembly
_atom_site_disorder_group
Cr Cr 0.0000 0.98566(19) 0.2500 0.0328(5) Uani 1 2 d S . .
Si1 Si -0.05645(14) 0.7675(3) 0.08036(14) 0.0517(7) Uani 1 1 d . . .
Si2 Si 0.16972(12) 1.2076(3) 0.30409(13) 0.0425(6) Uani 1 1 d . . .
C1 C -0.0439(9) 0.7974(17) 0.1830(8) 0.036(3) Uani 0.50 1 d P A 1
H1A H -0.0116 0.7070 0.2137 0.044 Uiso 0.50 1 calc PR A 1
H1B H -0.0970 0.7819 0.1802 0.044 Uiso 0.50 1 calc PR A 1
C2 C 0.0452(11) 0.749(2) 0.0809(11) 0.062(5) Uani 0.50 1 d P A 1
H2A H 0.0727 0.6560 0.1117 0.093 Uiso 0.50 1 calc PR A 1
H2B H 0.0764 0.8443 0.1045 0.093 Uiso 0.50 1 calc PR A 1
H2C H 0.0384 0.7376 0.0268 0.093 Uiso 0.50 1 calc PR A 1
C3 C -0.1047(12) 0.960(3) 0.0197(11) 0.072(6) Uani 0.50 1 d P A 1
H3A H -0.1574 0.9745 0.0166 0.108 Uiso 0.50 1 calc PR A 1
H3B H -0.1089 0.9497 -0.0335 0.108 Uiso 0.50 1 calc PR A 1
H3C H -0.0718 1.0519 0.0458 0.108 Uiso 0.50 1 calc PR A 1
C4 C -0.1164(12) 0.590(3) 0.0248(13) 0.074(6) Uani 0.50 1 d P A 1
H4A H -0.0930 0.4931 0.0546 0.111 Uiso 0.50 1 calc PR A 1
H4B H -0.1166 0.5837 -0.0269 0.111 Uiso 0.50 1 calc PR A 1
H4C H -0.1707 0.6006 0.0180 0.111 Uiso 0.50 1 calc PR A 1
C5 C 0.1050(8) 1.0350(17) 0.2545(8) 0.038(3) Uani 0.50 1 d P A 1
H5A H 0.1378 0.9399 0.2776 0.045 Uiso 0.50 1 calc PR A 1
H5B H 0.0962 1.0395 0.1991 0.045 Uiso 0.50 1 calc PR A 1
C6 C 0.1749(10) 1.237(2) 0.4053(10) 0.052(4) Uani 0.50 1 d P A 1
H6A H 0.1214 1.2499 0.4006 0.078 Uiso 0.50 1 calc PR A 1
H6B H 0.2061 1.3316 0.4297 0.078 Uiso 0.50 1 calc PR A 1
H6C H 0.1997 1.1442 0.4381 0.078 Uiso 0.50 1 calc PR A 1
C7 C 0.1255(10) 1.398(2) 0.2488(10) 0.054(4) Uani 0.50 1 d P A 1
H7A H 0.1219 1.3917 0.1957 0.081 Uiso 0.50 1 calc PR A 1
H7B H 0.1592 1.4878 0.2768 0.081 Uiso 0.50 1 calc PR A 1
H7C H 0.0727 1.4134 0.2454 0.081 Uiso 0.50 1 calc PR A 1
C8 C 0.2695(12) 1.194(2) 0.3137(13) 0.074(6) Uani 0.50 1 d P A 1
H8A H 0.2675 1.1800 0.2615 0.111 Uiso 0.50 1 calc PR A 1
H8B H 0.2965 1.1035 0.3471 0.111 Uiso 0.50 1 calc PR A 1
H8C H 0.2983 1.2916 0.3376 0.111 Uiso 0.50 1 calc PR A 1
C1' C -0.0082(10) 0.938(2) 0.1444(10) 0.054(4) Uani 0.50 1 d P A 2
H1'A H -0.0332 1.0331 0.1122 0.065 Uiso 0.50 1 calc PR A 2
H1'B H 0.0469 0.9373 0.1512 0.065 Uiso 0.50 1 calc PR A 2
C2' C 0.0008(11) 0.582(2) 0.1218(11) 0.065(5) Uani 0.50 1 d P A 2
H2'A H 0.0526 0.5905 0.1221 0.097 Uiso 0.50 1 calc PR A 2
H2'B H -0.0278 0.4916 0.0893 0.097 Uiso 0.50 1 calc PR A 2
H2'C H 0.0076 0.5667 0.1757 0.097 Uiso 0.50 1 calc PR A 2
C3' C -0.1563(10) 0.736(2) 0.0847(11) 0.054(4) Uani 0.50 1 d P A 2
H3'A H -0.1898 0.8290 0.0633 0.081 Uiso 0.50 1 calc PR A 2
H3'B H -0.1466 0.7196 0.1394 0.081 Uiso 0.50 1 calc PR A 2
H3'C H -0.1828 0.6422 0.0535 0.081 Uiso 0.50 1 calc PR A 2
C4' C -0.0728(15) 0.772(3) -0.0271(15) 0.098(8) Uani 0.50 1 d P A 2
H4'A H -0.0225 0.7924 -0.0287 0.148 Uiso 0.50 1 calc PR A 2
H4'B H -0.1104 0.8561 -0.0555 0.148 Uiso 0.50 1 calc PR A 2
H4'C H -0.0939 0.6697 -0.0519 0.148 Uiso 0.50 1 calc PR A 2
C5' C 0.0670(8) 1.1798(16) 0.2897(8) 0.037(3) Uani 0.50 1 d P A 2
H5'A H 0.0363 1.2665 0.2542 0.044 Uiso 0.50 1 calc PR A 2
H5'B H 0.0682 1.2029 0.3415 0.044 Uiso 0.50 1 calc PR A 2
C6' C 0.2351(10) 1.040(2) 0.3619(11) 0.057(4) Uani 0.50 1 d P A 2
H6'A H 0.2339 1.0313 0.4128 0.085 Uiso 0.50 1 calc PR A 2
H6'B H 0.2893 1.0604 0.3703 0.085 Uiso 0.50 1 calc PR A 2
H6'C H 0.2163 0.9408 0.3326 0.085 Uiso 0.50 1 calc PR A 2
C7' C 0.1755(11) 1.204(2) 0.2056(11) 0.063(5) Uani 0.50 1 d P A 2
H7'A H 0.1423 1.2885 0.1716 0.095 Uiso 0.50 1 calc PR A 2
H7'B H 0.1568 1.1013 0.1800 0.095 Uiso 0.50 1 calc PR A 2
H7'C H 0.2302 1.2203 0.2149 0.095 Uiso 0.50 1 calc PR A 2
C8' C 0.2153(12) 1.395(3) 0.3589(12) 0.071(5) Uani 0.50 1 d P A 2
H8'A H 0.2110 1.3976 0.4085 0.107 Uiso 0.50 1 calc PR A 2
H8'B H 0.1877 1.4869 0.3268 0.107 Uiso 0.50 1 calc PR A 2
H8'C H 0.2711 1.3993 0.3700 0.107 Uiso 0.50 1 calc PR A 2

loop_
_atom_site_aniso_label
_atom_site_aniso_U_11
_atom_site_aniso_U_22
_atom_site_aniso_U_33
_atom_site_aniso_U_23
_atom_site_aniso_U_13
_atom_site_aniso_U_12
Cr 0.0331(8) 0.0330(9) 0.0329(8) 0.000 0.0151(6) 0.000
Si1 0.0506(13) 0.0568(15) 0.0439(13) -0.0059(11) 0.0176(10) 0.0000(11)
Si2 0.0391(11) 0.0441(13) 0.0424(12) -0.0002(10) 0.0163(9) -0.0014(9)
C1 0.044(8) 0.034(8) 0.033(7) 0.001(6) 0.019(6) 0.001(6)
C2 0.062(11) 0.069(12) 0.063(11) 0.001(9) 0.033(9) 0.009(9)
C3 0.071(12) 0.089(15) 0.062(11) -0.016(11) 0.036(10) -0.008(11)
C4 0.074(13) 0.070(14) 0.080(14) -0.001(11) 0.036(11) -0.003(11)
C5 0.044(8) 0.036(8) 0.036(7) -0.004(6) 0.021(6) 0.002(6)
C6 0.059(10) 0.047(9) 0.055(10) -0.001(8) 0.029(8) 0.000(8)
C7 0.051(9) 0.055(10) 0.053(10) 0.001(8) 0.022(8) 0.005(8)
C8 0.075(13) 0.056(12) 0.080(14) 0.003(11) 0.025(11) 0.002(10)
C1' 0.050(9) 0.063(11) 0.050(9) 0.006(8) 0.021(8) -0.002(8)
C2' 0.058(11) 0.070(13) 0.067(12) -0.011(10) 0.028(9) -0.005(10)
C3' 0.057(10) 0.044(9) 0.060(10) 0.001(8) 0.025(8) 0.006(8)
C4' 0.101(18) 0.079(17) 0.103(19) 0.005(14) 0.035(15) -0.019(14)
C5' 0.038(7) 0.029(7) 0.038(7) 0.000(6) 0.013(6) 0.006(6)
C6' 0.048(9) 0.059(11) 0.071(11) 0.003(9) 0.033(9) -0.004(8)
C7' 0.063(11) 0.066(12) 0.056(11) -0.011(9) 0.023(9) -0.013(10)
C8' 0.068(12) 0.079(14) 0.068(12) 0.000(11) 0.031(10) 0.005(11)

loop_
_atom_type_symbol
_atom_type_description
_atom_type_scat_dispersion_real
_atom_type_scat_dispersion_imag
_atom_type_scat_source
C C 0.0033 0.0016 'International Tables Vol C Tables 4.2.6.8 and 6.1.1.4'
H H 0.0000 0.0000 'International Tables Vol C Tables 4.2.6.8 and 6.1.1.4'
Si Si 0.0817 0.0704 'International Tables Vol C Tables 4.2.6.8 and 6.1.1.4'
Cr Cr 0.3209 0.6236 'International Tables Vol C Tables 4.2.6.8 and 6.1.1.4'

loop_
_geom_angle_atom_site_label_1
_geom_angle_atom_site_label_2
_geom_angle_atom_site_label_3
_geom_angle
_geom_angle_site_symmetry_1
_geom_angle_site_symmetry_3
C1 Cr C1 72.7(8) . 2
C1 Cr C1' 50.6(6) . .
C1 Cr C1' 108.1(7) 2 .
C1 Cr C1' 108.1(7) . 2
C1 Cr C1' 50.6(6) 2 2
C1' Cr C1' 156.7(11) . 2
C1 Cr C5 90.8(6) . 2
C1 Cr C5 108.9(6) 2 2
C1' Cr C5 111.6(6) . 2
C1' Cr C5 73.5(6) 2 2
C1 Cr C5 108.9(6) . .
C1 Cr C5 90.8(6) 2 .
C1' Cr C5 73.5(6) . .
C1' Cr C5 111.6(6) 2 .
C5 Cr C5 155.9(9) 2 .
C1 Cr C5' 156.5(6) . .
C1 Cr C5' 113.7(6) 2 .
C1' Cr C5' 107.4(7) . .
C1' Cr C5' 91.8(7) 2 .
C5 Cr C5' 107.3(6) 2 .
C5 Cr C5' 50.3(6) . .
C1 Cr C5' 113.7(6) . 2
C1 Cr C5' 156.5(6) 2 2
C1' Cr C5' 91.8(7) . 2
C1' Cr C5' 107.4(7) 2 2
C5 Cr C5' 50.3(6) 2 2
C5 Cr C5' 107.3(6) . 2
C5' Cr C5' 70.2(8) . 2
C1' Si1 C2' 110.7(8) . .
C1' Si1 C1 54.0(7) . .
C2' Si1 C1 83.8(7) . .
C1' Si1 C4 169.9(8) . .
C2' Si1 C4 70.3(9) . .
C1 Si1 C4 117.0(8) . .
C1' Si1 C4' 118.9(9) . .
C2' Si1 C4' 104.7(10) . .
C1 Si1 C4' 171.0(9) . .
C4 Si1 C4' 69.5(10) . .
C1' Si1 C2 81.8(8) . .
C2' Si1 C2 62.5(8) . .
C1 Si1 C2 109.8(7) . .
C4 Si1 C2 106.8(9) . .
C4' Si1 C2 72.5(10) . .
C1' Si1 C3' 106.7(7) . .
C2' Si1 C3' 105.0(8) . .
C1 Si1 C3' 69.7(7) . .
C4 Si1 C3' 63.9(8) . .
C4' Si1 C3' 110.1(9) . .
C2 Si1 C3' 167.2(8) . .
C1' Si1 C3 72.8(8) . .
C2' Si1 C3 166.3(8) . .
C1 Si1 C3 108.0(7) . .
C4 Si1 C3 108.8(9) . .
C4' Si1 C3 63.2(10) . .
C2 Si1 C3 105.9(8) . .
C3' Si1 C3 86.1(8) . .
C8 Si2 C5' 168.9(8) . .
C8 Si2 C5 114.9(8) . .
C5' Si2 C5 54.3(6) . .
C8 Si2 C6' 60.6(8) . .
C5' Si2 C6' 111.5(7) . .
C5 Si2 C6' 79.7(7) . .
C8 Si2 C8' 78.2(9) . .
C5' Si2 C8' 112.5(8) . .
C5 Si2 C8' 166.7(8) . .
C6' Si2 C8' 106.9(9) . .
C8 Si2 C6 108.8(9) . .
C5' Si2 C6 75.3(7) . .
C5 Si2 C6 109.8(7) . .
C6' Si2 C6 77.4(8) . .
C8' Si2 C6 61.7(8) . .
C8 Si2 C7 106.9(9) . .
C5' Si2 C7 81.4(7) . .
C5 Si2 C7 110.7(7) . .
C6' Si2 C7 167.0(7) . .
C8' Si2 C7 64.7(8) . .
C6 Si2 C7 105.1(8) . .
C8 Si2 C7' 65.9(9) . .
C5' Si2 C7' 111.3(7) . .
C5 Si2 C7' 78.8(7) . .
C6' Si2 C7' 104.4(8) . .
C8' Si2 C7' 109.9(9) . .
C6 Si2 C7' 171.4(8) . .
C7 Si2 C7' 71.2(8) . .
Si1 C1 Cr 127.0(8) . .
Si2 C5 Cr 127.1(7) . .
Si1 C1' Cr 128.1(9) . .
Si2 C5' Cr 127.3(7) . .

loop_
_geom_bond_atom_site_label_1
_geom_bond_atom_site_label_2
_geom_bond_distance
_geom_bond_site_symmetry_2
Cr C1 1.954(14) .
Cr C1 1.954(14) 2
Cr C1' 1.958(16) .
Cr C1' 1.958(16) 2
Cr C5 1.972(14) 2
Cr C5 1.972(14) .
Cr C5' 1.983(14) .
Cr C5' 1.983(14) 2
Si1 C1' 1.827(18) .
Si1 C2' 1.85(2) .
Si1 C1 1.851(13) .
Si1 C4 1.88(2) .
Si1 C4' 1.90(3) .
Si1 C2 1.905(17) .
Si1 C3' 1.924(17) .
Si1 C3 1.95(2) .
Si2 C8 1.80(2) .
Si2 C5' 1.834(14) .
Si2 C5 1.848(14) .
Si2 C6' 1.860(18) .
Si2 C8' 1.86(2) .
Si2 C6 1.874(16) .
Si2 C7 1.881(17) .
Si2 C7' 1.898(18) .
